data_7009383
loop_
_publ_author_name
'Gao, En-Qing'
'Bu, Wei-Ming'
'Yang, Guang-Ming'
'Liao, Dai-Zheng'
'Jiang, Zong-Hui'
'Yan, Shi-Ping'
'Wang, Geng-Lin'

_publ_section_title
;
 Crystal structure, redox and spectral properties of copper(II)
 complexes with macrocyclic ligands incorporating both oxamido and
 imine groups
;
_journal_issue 9
_journal_name_full 'Journal of the Chemical Society, Dalton Transactions'
_journal_page_first 1431
_journal_paper_doi 10.1039/b000504p
_journal_year 2000
_chemical_formula_sum 'C24 H22 Cu N4 O6'
_chemical_formula_weight 526.00
_chemical_name_systematic
; 
 ? 
;
_space_group_IT_number 15
_symmetry_cell_setting monoclinic
_symmetry_space_group_name_Hall '-C 2yc'
_symmetry_space_group_name_H-M 'C 1 2/c 1'
_atom_sites_solution_hydrogens geom
_atom_sites_solution_primary direct
_atom_sites_solution_secondary difmap
_audit_creation_method SHELXL
_cell_angle_alpha 90.00
_cell_angle_beta 115.663(8)
_cell_angle_gamma 90.00
_cell_formula_units_Z 8
_cell_length_a 23.871(3)
_cell_length_b 8.0074(12)
_cell_length_c 25.775(3)
_cell_measurement_reflns_used 41
_cell_measurement_temperature 293(2)
_cell_measurement_theta_max 11.01
_cell_measurement_theta_min 5.26
_cell_volume 4440.8(11)
_computing_cell_refinement 'Siemens XSCANS'
_computing_data_collection 'Siemens XSCANS'
_computing_data_reduction 'Siemens SHELXTL'
_computing_molecular_graphics 'Siemens SHELXTL'
_computing_publication_material 'Siemens SHELXTL'
_computing_structure_refinement 'SHELXL-93 (Sheldrick, 1993)'
_computing_structure_solution 'SHELXS-86 (Sheldrick, 1990)'
_diffrn_ambient_temperature 293(2)
_diffrn_measurement_device 'Siemens P4'
_diffrn_measurement_method '\w scans'
_diffrn_radiation_monochromator graphite
_diffrn_radiation_source 'fine-focus sealed tube'
_diffrn_radiation_type MoK\a
_diffrn_radiation_wavelength 0.71073
_diffrn_reflns_av_R_equivalents 0.0452
_diffrn_reflns_av_sigmaI/netI 0.0639
_diffrn_reflns_limit_h_max 26
_diffrn_reflns_limit_h_min -1
_diffrn_reflns_limit_k_max 8
_diffrn_reflns_limit_k_min -1
_diffrn_reflns_limit_l_max 25
_diffrn_reflns_limit_l_min -28
_diffrn_reflns_number 3906
_diffrn_reflns_theta_max 25.00
_diffrn_reflns_theta_min 1.75
_diffrn_standards_interval_count 97
_diffrn_standards_number 3
_exptl_absorpt_coefficient_mu 1.030
_exptl_absorpt_correction_T_max 0.8662
_exptl_absorpt_correction_T_min 0.8162
_exptl_absorpt_correction_type empirical
_exptl_crystal_colour RED
_exptl_crystal_density_diffrn 1.573
_exptl_crystal_description PRISM
_exptl_crystal_F_000 2168
_exptl_crystal_size_max 0.15
_exptl_crystal_size_mid 0.22
_exptl_crystal_size_min 0.32
_refine_diff_density_max 0.306
_refine_diff_density_min -0.336
_refine_diff_density_rms 0.078
_refine_ls_extinction_method none
_refine_ls_goodness_of_fit_all 1.001
_refine_ls_goodness_of_fit_obs 1.107
_refine_ls_hydrogen_treatment ' using the model '
_refine_ls_matrix_type full
_refine_ls_number_parameters 316
_refine_ls_number_reflns 3093
_refine_ls_number_restraints 0
_refine_ls_restrained_S_all 1.003
_refine_ls_restrained_S_obs 1.107
_refine_ls_R_factor_all 0.0618
_refine_ls_R_factor_obs 0.0492
_refine_ls_shift/esd_max -0.108
_refine_ls_shift/esd_mean 0.016
_refine_ls_structure_factor_coef Fsqd
_refine_ls_weighting_details 'w=1/[\s^2^(Fo^2^)+(0.0459P)^2^+0.0000P] where P=(Fo^2^+2Fc^2^)/3'
_refine_ls_weighting_scheme calc
_refine_ls_wR_factor_all 0.1062
_refine_ls_wR_factor_obs 0.0817
_reflns_number_observed 1724
_reflns_number_total 3094
_reflns_observed_criterion >2sigma(I)
_cod_data_source_file b000504p.txt
_cod_data_source_block 2
_cod_depositor_comments
;
The following automatic conversions were performed:
'_symmetry_cell_setting' value 'Monoclinic' changed to 'monoclinic'
according to '/home/saulius/struct/CIF-dictionaries/cif_core.dic'
dictionary named 'cif_core.dic' version 2.4.1 from 2010-06-29.

Automatic conversion script
Id: cif_fix_enum 1527 2010-12-29 10:47:43Z saulius 

The following automatic conversions were performed:

'_refine_ls_weighting_scheme' value 'calc
w=1/[\s^2^(Fo^2^)+(0.0459P)^2^+0.0000P] where P=(Fo^2^+2Fc^2^)/3' was
changed to 'calc'. New tag '_refine_ls_weighting_details' was
created. The value of the new tag was set to
'w=1/[\s^2^(Fo^2^)+(0.0459P)^2^+0.0000P] where P=(Fo^2^+2Fc^2^)/3'.

Automatic conversion script
Id: cif_fix_values 3143 2015-03-26 13:38:13Z robertas 
;
_cod_original_cell_volume 4440.8(10)
_cod_original_sg_symbol_H-M C2/c
_cod_database_code 7009383

loop_
_symmetry_equiv_pos_as_xyz
'x, y, z'
'-x, y, -z+1/2'
'x+1/2, y+1/2, z'
'-x+1/2, y+1/2, -z+1/2'
'-x, -y, -z'
'x, -y, z-1/2'
'-x+1/2, -y+1/2, -z'
'x+1/2, -y+1/2, z-1/2'

loop_
_atom_site_aniso_label
_atom_site_aniso_U_11
_atom_site_aniso_U_22
_atom_site_aniso_U_33
_atom_site_aniso_U_23
_atom_site_aniso_U_13
_atom_site_aniso_U_12
Cu 0.0342(5) 0.0454(6) 0.0302(5) 0.0007(6) 0.0166(4) 0.0007(5)
O1 0.058(3) 0.105(5) 0.025(3) 0.011(4) 0.015(3) 0.019(4)
O2 0.036(3) 0.105(5) 0.037(3) -0.016(3) 0.008(3) -0.005(3)
O3 0.082(4) 0.088(5) 0.037(3) 0.009(4) 0.032(3) 0.019(4)
O4 0.071(4) 0.054(4) 0.036(3) -0.001(3) 0.026(3) 0.019(3)
O5 0.060(4) 0.054(4) 0.094(5) -0.004(4) 0.045(4) -0.014(3)
O6 0.027(3) 0.059(4) 0.047(3) -0.001(3) 0.010(2) -0.003(3)
N1 0.039(4) 0.051(5) 0.028(3) 0.005(3) 0.019(3) 0.006(3)
N2 0.037(3) 0.048(4) 0.032(3) 0.002(3) 0.020(3) 0.001(3)
N3 0.037(4) 0.053(4) 0.030(4) 0.004(3) 0.016(3) 0.005(3)
N4 0.035(3) 0.045(4) 0.030(3) -0.003(3) 0.017(3) -0.003(3)
C1 0.035(4) 0.050(6) 0.029(5) -0.002(4) 0.008(4) 0.008(4)
C2 0.040(5) 0.039(5) 0.034(5) -0.004(4) 0.015(4) 0.012(4)
C3 0.037(4) 0.065(6) 0.036(5) -0.006(4) 0.017(4) -0.005(4)
C4 0.049(5) 0.053(6) 0.037(5) 0.000(4) 0.026(4) -0.005(4)
C5 0.036(4) 0.025(4) 0.047(4) 0.012(4) 0.025(4) 0.002(4)
C6 0.040(4) 0.042(5) 0.034(4) 0.013(4) 0.023(4) 0.016(4)
C7 0.042(4) 0.033(5) 0.034(4) 0.005(4) 0.021(4) 0.007(4)
C8 0.073(6) 0.061(6) 0.035(5) 0.004(5) 0.028(5) 0.017(5)
C9 0.088(7) 0.066(7) 0.055(6) 0.005(5) 0.051(6) 0.017(6)
C10 0.069(6) 0.055(6) 0.061(6) 0.024(5) 0.048(5) 0.027(5)
C11 0.050(5) 0.052(6) 0.056(5) 0.008(5) 0.037(4) 0.009(5)
C12 0.046(5) 0.034(5) 0.040(5) 0.010(4) 0.027(4) 0.005(4)
C13 0.033(4) 0.041(5) 0.039(5) 0.004(4) 0.017(4) 0.007(4)
C14 0.047(5) 0.047(6) 0.053(6) 0.000(5) 0.021(5) -0.008(4)
C15 0.032(5) 0.054(6) 0.075(7) 0.012(6) 0.022(5) -0.008(4)
C16 0.047(6) 0.067(7) 0.065(6) 0.017(6) 0.035(5) 0.008(5)
C17 0.047(5) 0.048(6) 0.048(5) 0.000(5) 0.024(5) 0.005(5)
C18 0.029(4) 0.044(6) 0.045(5) 0.015(4) 0.020(4) 0.000(4)
C19 0.045(5) 0.044(6) 0.061(6) 0.000(5) 0.036(5) 0.002(5)
C20 0.036(4) 0.078(7) 0.068(6) -0.011(6) 0.019(4) -0.014(5)
C21 0.051(5) 0.105(9) 0.052(6) -0.015(6) 0.004(5) -0.008(6)
C22 0.035(5) 0.083(8) 0.036(5) 0.005(5) 0.025(4) -0.002(5)
C23 0.118(8) 0.096(9) 0.038(6) -0.011(6) 0.048(6) 0.021(7)
C24 0.122(8) 0.107(10) 0.060(6) -0.004(7) 0.045(6) 0.034(8)

loop_
_atom_site_label
_atom_site_type_symbol
_atom_site_fract_x
_atom_site_fract_y
_atom_site_fract_z
_atom_site_U_iso_or_equiv
_atom_site_thermal_displace_type
_atom_site_occupancy
_atom_site_calc_flag
_atom_site_refinement_flags
_atom_site_disorder_group
Cu Cu 0.57408(3) 0.28167(11) 0.48605(4) 0.0361(3) Uani 1 d . .
O1 O 0.6493(2) 0.2872(8) 0.6688(2) 0.064(2) Uani 1 d . .
O2 O 0.7243(2) 0.4005(8) 0.6298(2) 0.063(2) Uani 1 d . .
O3 O 0.5825(2) 0.2271(8) 0.2812(2) 0.068(2) Uani 1 d . .
O4 O 0.6308(2) 0.0065(7) 0.3424(2) 0.053(2) Uani 1 d . .
O5 O 0.3786(2) 0.0422(7) 0.4349(3) 0.066(2) Uani 1 d . .
O6 O 0.3688(2) 0.2720(7) 0.3761(2) 0.0476(14) Uani 1 d . .
N1 N 0.5759(2) 0.3273(7) 0.5658(2) 0.038(2) Uani 1 d . .
N2 N 0.4938(2) 0.2140(8) 0.4438(2) 0.0374(15) Uani 1 d . .
N3 N 0.6526(2) 0.3558(8) 0.5256(3) 0.040(2) Uani 1 d . .
N4 N 0.5750(2) 0.2037(8) 0.4091(2) 0.0362(15) Uani 1 d . .
C1 C 0.6315(3) 0.3214(9) 0.6130(3) 0.041(2) Uani 1 d . .
C2 C 0.6757(3) 0.3642(9) 0.5898(3) 0.039(2) Uani 1 d . .
C3 C 0.4743(3) 0.1573(10) 0.3776(3) 0.047(2) Uani 1 d . .
H3A H 0.4561(3) 0.2492(10) 0.3482(3) 0.056 Uiso 1 calc R .
H3B H 0.4462(3) 0.0685(10) 0.3668(3) 0.056 Uiso 1 calc R .
C4 C 0.5257(3) 0.0945(10) 0.3717(3) 0.044(2) Uani 1 d . .
H4A H 0.5348(3) -0.0192(10) 0.3875(3) 0.053 Uiso 1 calc R .
H4B H 0.5168(3) 0.0951(10) 0.3273(3) 0.053 Uiso 1 calc R .
C5 C 0.4587(3) 0.2265(9) 0.4660(3) 0.034(2) Uani 1 d . .
C6 C 0.6151(3) 0.2341(9) 0.3945(3) 0.036(2) Uani 1 d . .
C7 C 0.5294(3) 0.3281(8) 0.5779(3) 0.035(2) Uani 1 d . .
C8 C 0.5364(4) 0.3848(10) 0.6370(3) 0.055(2) Uani 1 d . .
H8 H 0.5730(4) 0.4134(10) 0.6691(3) 0.066 Uiso 1 calc R .
C9 C 0.4902(4) 0.3988(11) 0.6485(4) 0.062(3) Uani 1 d . .
H9 H 0.4961(4) 0.4352(11) 0.6882(4) 0.075 Uiso 1 calc R .
C10 C 0.4351(4) 0.3589(10) 0.6012(4) 0.055(2) Uani 1 d . .
H10 H 0.4039(4) 0.3685(10) 0.6089(4) 0.066 Uiso 1 calc R .
C11 C 0.4273(3) 0.3058(10) 0.5438(4) 0.048(2) Uani 1 d . .
H11 H 0.3902(3) 0.2800(10) 0.5121(4) 0.057 Uiso 1 calc R .
C12 C 0.4733(3) 0.2880(9) 0.5299(3) 0.037(2) Uani 1 d . .
C13 C 0.6834(3) 0.3935(9) 0.4936(3) 0.038(2) Uani 1 d . .
C14 C 0.7323(3) 0.4978(10) 0.5205(4) 0.050(2) Uani 1 d . .
H14 H 0.7441(3) 0.5441(10) 0.5606(4) 0.060 Uiso 1 calc R .
C15 C 0.7633(3) 0.5333(10) 0.4889(4) 0.055(2) Uani 1 d . .
H15 H 0.7951(3) 0.6036(10) 0.5078(4) 0.066 Uiso 1 calc R .
C16 C 0.7477(4) 0.4664(11) 0.4305(4) 0.057(2) Uani 1 d . .
H16 H 0.7699(4) 0.4851(11) 0.4106(4) 0.068 Uiso 1 calc R .
C17 C 0.6991(3) 0.3717(10) 0.4016(4) 0.047(2) Uani 1 d . .
H17 H 0.6878(3) 0.3299(10) 0.3609(4) 0.056 Uiso 1 calc R .
C18 C 0.6654(3) 0.3350(9) 0.4312(3) 0.038(2) Uani 1 d . .
C19 C 0.3968(3) 0.1707(11) 0.4240(4) 0.046(2) Uani 1 d . .
C20 C 0.3116(3) 0.2175(11) 0.3269(4) 0.063(3) Uani 1 d . .
H20A H 0.2835(3) 0.2336(11) 0.3416(4) 0.075 Uiso 1 calc R .
H20B H 0.3122(3) 0.1000(11) 0.3173(4) 0.075 Uiso 1 calc R .
C21 C 0.2965(3) 0.3206(12) 0.2694(4) 0.078(3) Uani 1 d . .
H21A H 0.2592(3) 0.2888(12) 0.2360(4) 0.117 Uiso 1 calc R .
H21B H 0.3246(3) 0.3034(12) 0.2554(4) 0.117 Uiso 1 calc R .
H21C H 0.2961(3) 0.4364(12) 0.2796(4) 0.117 Uiso 1 calc R .
C22 C 0.6074(3) 0.1560(12) 0.3320(4) 0.048(2) Uani 1 d . .
C23 C 0.6316(4) -0.0762(13) 0.2882(4) 0.080(3) Uani 1 d . .
H23A H 0.5930(4) -0.0813(13) 0.2523(4) 0.096 Uiso 1 calc R .
H23B H 0.6558(4) -0.0144(13) 0.2752(4) 0.096 Uiso 1 calc R .
C24 C 0.6540(4) -0.2424(13) 0.3079(4) 0.095(4) Uani 1 d . .
H24A H 0.6550(4) -0.2992(13) 0.2731(4) 0.143 Uiso 1 calc R .
H24B H 0.6298(4) -0.3027(13) 0.3205(4) 0.143 Uiso 1 calc R .
H24C H 0.6923(4) -0.2360(13) 0.3434(4) 0.143 Uiso 1 calc R .

loop_
_atom_type_symbol
_atom_type_description
_atom_type_scat_dispersion_real
_atom_type_scat_dispersion_imag
_atom_type_scat_source
C C 0.0033 0.0016 'International Tables Vol C Tables 4.2.6.8 and 6.1.1.4'
H H 0.0000 0.0000 'International Tables Vol C Tables 4.2.6.8 and 6.1.1.4'
N N 0.0061 0.0033 'International Tables Vol C Tables 4.2.6.8 and 6.1.1.4'
O O 0.0106 0.0060 'International Tables Vol C Tables 4.2.6.8 and 6.1.1.4'
Cu Cu 0.3201 1.2651 'International Tables Vol C Tables 4.2.6.8 and 6.1.1.4'

loop_
_geom_angle_atom_site_label_1
_geom_angle_atom_site_label_2
_geom_angle_atom_site_label_3
_geom_angle
_geom_angle_site_symmetry_1
_geom_angle_site_symmetry_3
_geom_angle_publ_flag
N1 Cu N3 87.0(2) . . ?
N1 Cu N2 93.9(2) . . ?
N3 Cu N2 177.8(3) . . ?
N1 Cu N4 172.1(3) . . ?
N3 Cu N4 93.5(2) . . ?
N2 Cu N4 85.9(2) . . ?
C22 O4 C23 116.9(6) . . ?
C19 O6 C20 116.7(6) . . ?
C1 N1 C7 122.7(6) . . ?
C1 N1 Cu 108.6(4) . . ?
C7 N1 Cu 127.1(5) . . ?
C5 N2 C3 121.2(6) . . ?
C5 N2 Cu 126.7(5) . . ?
C3 N2 Cu 111.9(4) . . ?
C2 N3 C13 123.0(6) . . ?
C2 N3 Cu 111.5(5) . . ?
C13 N3 Cu 125.4(5) . . ?
C6 N4 C4 123.8(6) . . ?
C6 N4 Cu 125.3(5) . . ?
C4 N4 Cu 110.7(4) . . ?
O1 C1 N1 127.9(7) . . ?
O1 C1 C2 118.8(6) . . ?
N1 C1 C2 113.4(6) . . ?
O2 C2 N3 129.4(7) . . ?
O2 C2 C1 117.9(6) . . ?
N3 C2 C1 112.7(6) . . ?
N2 C3 C4 109.4(5) . . ?
N4 C4 C3 108.8(6) . . ?
N2 C5 C12 125.3(6) . . ?
N2 C5 C19 118.2(6) . . ?
C12 C5 C19 116.5(6) . . ?
N4 C6 C18 125.8(6) . . ?
N4 C6 C22 116.3(6) . . ?
C18 C6 C22 118.0(6) . . ?
N1 C7 C12 121.4(6) . . ?
N1 C7 C8 120.3(7) . . ?
C12 C7 C8 118.0(7) . . ?
C9 C8 C7 121.5(8) . . ?
C8 C9 C10 120.4(8) . . ?
C11 C10 C9 119.1(7) . . ?
C10 C11 C12 122.6(8) . . ?
C7 C12 C11 118.5(7) . . ?
C7 C12 C5 124.8(6) . . ?
C11 C12 C5 116.7(6) . . ?
N3 C13 C18 121.2(6) . . ?
N3 C13 C14 122.1(7) . . ?
C18 C13 C14 116.6(7) . . ?
C15 C14 C13 122.0(8) . . ?
C16 C15 C14 120.6(8) . . ?
C15 C16 C17 119.3(8) . . ?
C16 C17 C18 122.2(8) . . ?
C17 C18 C13 119.1(7) . . ?
C17 C18 C6 115.9(7) . . ?
C13 C18 C6 124.9(6) . . ?
O5 C19 O6 126.7(8) . . ?
O5 C19 C5 121.3(8) . . ?
O6 C19 C5 111.9(7) . . ?
O6 C20 C21 106.8(6) . . ?
O3 C22 O4 126.6(8) . . ?
O3 C22 C6 122.5(8) . . ?
O4 C22 C6 110.9(7) . . ?
C24 C23 O4 108.0(7) . . ?

loop_
_geom_bond_atom_site_label_1
_geom_bond_atom_site_label_2
_geom_bond_distance
_geom_bond_site_symmetry_2
_geom_bond_publ_flag
Cu N1 1.915(5) . ?
Cu N3 1.919(5) . ?
Cu N2 1.943(5) . ?
Cu N4 1.951(5) . ?
O1 C1 1.212(7) . ?
O2 C2 1.214(7) . ?
O3 C22 1.210(9) . ?
O4 C22 1.317(9) . ?
O4 C23 1.462(8) . ?
O5 C19 1.217(8) . ?
O6 C19 1.305(8) . ?
O6 C20 1.469(7) . ?
N1 C1 1.360(8) . ?
N1 C7 1.396(8) . ?
N2 C5 1.275(7) . ?
N2 C3 1.479(8) . ?
N3 C2 1.353(8) . ?
N3 C13 1.392(8) . ?
N4 C6 1.288(8) . ?
N4 C4 1.466(8) . ?
C1 C2 1.553(9) . ?
C3 C4 1.521(9) . ?
C5 C12 1.468(9) . ?
C5 C19 1.521(10) . ?
C6 C18 1.441(9) . ?
C6 C22 1.539(9) . ?
C7 C12 1.410(9) . ?
C7 C8 1.407(9) . ?
C8 C9 1.381(10) . ?
C9 C10 1.388(10) . ?
C10 C11 1.354(10) . ?
C11 C12 1.414(8) . ?
C13 C18 1.411(9) . ?
C13 C14 1.409(9) . ?
C14 C15 1.384(10) . ?
C15 C16 1.359(10) . ?
C16 C17 1.361(10) . ?
C17 C18 1.409(9) . ?
C20 C21 1.484(10) . ?
C23 C24 1.441(12) . ?
